data_2206539
loop_
_publ_author_name
'Zheng-Yi Li'
'Da-Qing Shi'
'Chun-Ling Shi'
'Guo-Lan Dou'

_publ_section_title
;2,3a-<i>trans</i>-1,3a-<i>cis</i>-1,2-Bis(4-chlorophenyl)-1',2',3'-trihydro-3a-hydroxybenzo[<i>e</i>]bicyclo[3.3]octane-3-spiro-2'-indene-1'-one
 acetone solvate
;
_journal_coeditor_code RZ6109
_journal_issue 8
_journal_name_full 'Acta Crystallographica Section E'
_journal_page_first o2709
_journal_page_last o2711
_journal_paper_doi 10.1107/S1600536805023421
_journal_volume 61
_journal_year 2005
_chemical_formula_iupac 'C32 H24 Cl2 O2, C3 H6 O'
_chemical_formula_moiety 'C32 H24 Cl2 O2, C3 H6 O'
_chemical_formula_sum 'C35 H30 Cl2 O3'
_chemical_formula_weight 569.49
_chemical_melting_point 462.5(5)
_chemical_name_systematic
;
2,3a-trans-1,3a-cis-1,2-Bis(4-chlorophenyl)-1',2',3'-trihydro-3a-hydroxy-
benzo[e]bicyclo[3.3]octane-3-spiro-2'-indene-1'-one acetone solvate
;
_space_group_IT_number 2
_symmetry_cell_setting triclinic
_symmetry_space_group_name_Hall '-P 1'
_symmetry_space_group_name_H-M 'P -1'
_atom_sites_solution_hydrogens geom
_atom_sites_solution_primary direct
_atom_sites_solution_secondary difmap
_cell_angle_alpha 74.001(10)
_cell_angle_beta 77.008(11)
_cell_angle_gamma 88.039(13)
_cell_formula_units_Z 2
_cell_length_a 10.1669(16)
_cell_length_b 10.9425(16)
_cell_length_c 13.6510(12)
_cell_measurement_reflns_used 5464
_cell_measurement_temperature 193(2)
_cell_measurement_theta_max 25.3
_cell_measurement_theta_min 3.2
_cell_volume 1421.9(3)
_computing_cell_refinement CrystalClear
_computing_data_collection 'CrystalClear (Rigaku, 2000)'
_computing_data_reduction 'CrystalStructure (Rigaku/MSC, 2003)'
_computing_molecular_graphics SHELXTL
_computing_publication_material SHELXTL
_computing_structure_refinement SHELXTL
_computing_structure_solution 'SHELXTL (Sheldrick, 1997)'
_diffrn_ambient_temperature 193(2)
_diffrn_detector_area_resol_mean 7.31
_diffrn_measured_fraction_theta_full 0.995
_diffrn_measured_fraction_theta_max 0.995
_diffrn_measurement_device_type 'Rigaku Mercury CCD'
_diffrn_measurement_method \w
_diffrn_radiation_monochromator graphite
_diffrn_radiation_source 'fine-focus sealed tube'
_diffrn_radiation_type MoK\a
_diffrn_radiation_wavelength 0.71070
_diffrn_reflns_av_R_equivalents 0.0272
_diffrn_reflns_av_sigmaI/netI 0.0331
_diffrn_reflns_limit_h_max 10
_diffrn_reflns_limit_h_min -12
_diffrn_reflns_limit_k_max 13
_diffrn_reflns_limit_k_min -13
_diffrn_reflns_limit_l_max 16
_diffrn_reflns_limit_l_min -16
_diffrn_reflns_number 14209
_diffrn_reflns_theta_full 25.35
_diffrn_reflns_theta_max 25.35
_diffrn_reflns_theta_min 3.17
_diffrn_standards_decay_% 0
_diffrn_standards_interval_count 0
_diffrn_standards_number 0
_exptl_absorpt_coefficient_mu 0.264
_exptl_absorpt_correction_T_max 0.9716
_exptl_absorpt_correction_T_min 0.9251
_exptl_absorpt_correction_type multi-scan
_exptl_absorpt_process_details '(Jacobson, 1998)'
_exptl_crystal_colour colorless
_exptl_crystal_density_diffrn 1.330
_exptl_crystal_density_method 'not measured'
_exptl_crystal_description block
_exptl_crystal_F_000 596
_exptl_crystal_size_max 0.30
_exptl_crystal_size_mid 0.25
_exptl_crystal_size_min 0.11
_refine_diff_density_max 0.335
_refine_diff_density_min -0.434
_refine_ls_extinction_method none
_refine_ls_goodness_of_fit_ref 1.075
_refine_ls_hydrogen_treatment constr
_refine_ls_matrix_type full
_refine_ls_number_parameters 365
_refine_ls_number_reflns 5185
_refine_ls_number_restraints 0
_refine_ls_restrained_S_all 1.075
_refine_ls_R_factor_all 0.0608
_refine_ls_R_factor_gt 0.0473
_refine_ls_shift/su_max 0.001
_refine_ls_shift/su_mean 0.000
_refine_ls_structure_factor_coef Fsqd
_refine_ls_weighting_details 'calc w = 1/[\s^2^(Fo^2^)+(0.0499P)^2^+0.4952P] where P = (Fo^2^+2Fc^2^)/3'
_refine_ls_weighting_scheme calc
_refine_ls_wR_factor_gt 0.1076
_refine_ls_wR_factor_ref 0.1148
_reflns_number_gt 4293
_reflns_number_total 5185
_reflns_threshold_expression I>2\s(I)
_cod_data_source_file rz6109.cif
_cod_data_source_block I
_cod_depositor_comments
;
The following automatic conversions were performed:

'_chemical_melting_point' value '462-463' was changed to '462.5(5)' -
the average value was taken and precision was estimated.

Automatic conversion script
Id: cif_fix_values 1646 2011-03-28 12:23:43Z adriana 

The following automatic conversions were performed:

'_chemical_melting_point' value '462-463' was changed to '462.5(5)' -
the average value was taken and precision was estimated.

Automatic conversion script
Id: cif_fix_values 1715 2011-07-08 13:25:40Z adriana 
;
_cod_database_code 2206539
_cod_database_fobs_code 2206539

loop_
_symmetry_equiv_pos_as_xyz
'x, y, z'
'-x, -y, -z'

loop_
_atom_site_label
_atom_site_fract_x
_atom_site_fract_y
_atom_site_fract_z
_atom_site_U_iso_or_equiv
_atom_site_adp_type
_atom_site_calc_flag
_atom_site_refinement_flags
_atom_site_occupancy
_atom_site_type_symbol
Cl1 0.89320(7) 0.67999(6) 1.04442(5) 0.05156(19) Uani d . 1 Cl
Cl2 0.29044(7) 0.81874(7) 0.63548(5) 0.0640(2) Uani d . 1 Cl
O1 0.96023(13) 0.34313(13) 0.51044(10) 0.0307(3) Uani d . 1 O
H1 0.9276 0.4112 0.4809 0.046 Uiso calc R 1 H
O2 1.13603(13) 0.43840(13) 0.61551(11) 0.0348(3) Uani d . 1 O
O3 0.4815(2) 0.7789(2) 1.05629(15) 0.0890(7) Uani d . 1 O
C1 0.87196(18) 0.28589(17) 0.60853(13) 0.0241(4) Uani d . 1 C
C2 0.91755(18) 0.32625(17) 0.69969(14) 0.0234(4) Uani d . 1 C
C3 0.83664(18) 0.44801(17) 0.70190(14) 0.0236(4) Uani d . 1 C
H3 0.8721 0.5129 0.6339 0.028 Uiso calc R 1 H
C4 0.69490(18) 0.40500(17) 0.69988(14) 0.0247(4) Uani d . 1 C
H4 0.6573 0.3424 0.7687 0.030 Uiso calc R 1 H
C5 0.72436(18) 0.33187(17) 0.61574(14) 0.0252(4) Uani d . 1 C
H5 0.7172 0.3910 0.5469 0.030 Uiso calc R 1 H
C6 0.6328(2) 0.21307(19) 0.63905(16) 0.0322(5) Uani d . 1 C
H6A 0.5705 0.1980 0.7085 0.039 Uiso calc R 1 H
H6B 0.5791 0.2230 0.5853 0.039 Uiso calc R 1 H
C7 0.7285(2) 0.10505(18) 0.63666(14) 0.0288(4) Uani d . 1 C
C8 0.86168(19) 0.14435(17) 0.62194(14) 0.0261(4) Uani d . 1 C
C9 1.07095(18) 0.34461(17) 0.67452(14) 0.0249(4) Uani d . 1 C
C10 1.12547(19) 0.22882(17) 0.73362(14) 0.0264(4) Uani d . 1 C
C11 1.02005(19) 0.15240(17) 0.80421(14) 0.0251(4) Uani d . 1 C
C12 0.88771(18) 0.21758(18) 0.80280(14) 0.0254(4) Uani d . 1 C
H12A 0.8589 0.2519 0.8640 0.030 Uiso calc R 1 H
H12B 0.8163 0.1582 0.8029 0.030 Uiso calc R 1 H
C13 1.2588(2) 0.1916(2) 0.72288(17) 0.0351(5) Uani d . 1 C
H13 1.3300 0.2456 0.6753 0.042 Uiso calc R 1 H
C14 1.2848(2) 0.0731(2) 0.78378(19) 0.0444(6) Uani d . 1 C
H14 1.3750 0.0452 0.7783 0.053 Uiso calc R 1 H
C15 1.1794(2) -0.0052(2) 0.85288(18) 0.0433(6) Uani d . 1 C
H15 1.1988 -0.0866 0.8932 0.052 Uiso calc R 1 H
C16 1.0471(2) 0.03305(19) 0.86426(15) 0.0325(5) Uani d . 1 C
H16 0.9761 -0.0210 0.9121 0.039 Uiso calc R 1 H
C17 0.84693(19) 0.50707(17) 0.78806(14) 0.0256(4) Uani d . 1 C
C18 0.9490(2) 0.59652(18) 0.77161(16) 0.0318(5) Uani d . 1 C
H18 1.0099 0.6219 0.7052 0.038 Uiso calc R 1 H
C19 0.9642(2) 0.64960(19) 0.84958(17) 0.0361(5) Uani d . 1 C
H19 1.0349 0.7104 0.8368 0.043 Uiso calc R 1 H
C20 0.8760(2) 0.61353(19) 0.94561(16) 0.0348(5) Uani d . 1 C
C21 0.7723(2) 0.5268(2) 0.96440(16) 0.0395(5) Uani d . 1 C
H21 0.7111 0.5031 1.0307 0.047 Uiso calc R 1 H
C22 0.7579(2) 0.4740(2) 0.88568(16) 0.0349(5) Uani d . 1 C
H22 0.6860 0.4143 0.8986 0.042 Uiso calc R 1 H
C23 0.59441(19) 0.50814(18) 0.68215(14) 0.0267(4) Uani d . 1 C
C24 0.6289(2) 0.62406(18) 0.60599(16) 0.0314(4) Uani d . 1 C
H24 0.7179 0.6380 0.5635 0.038 Uiso calc R 1 H
C25 0.5362(2) 0.7186(2) 0.59130(16) 0.0350(5) Uani d . 1 C
H25 0.5615 0.7975 0.5400 0.042 Uiso calc R 1 H
C26 0.4063(2) 0.6976(2) 0.65172(17) 0.0389(5) Uani d . 1 C
C27 0.3671(2) 0.5832(2) 0.72538(17) 0.0420(5) Uani d . 1 C
H27 0.2767 0.5685 0.7651 0.050 Uiso calc R 1 H
C28 0.4622(2) 0.4897(2) 0.74047(16) 0.0351(5) Uani d . 1 C
H28 0.4361 0.4111 0.7920 0.042 Uiso calc R 1 H
C29 0.6981(2) -0.0210(2) 0.64632(16) 0.0373(5) Uani d . 1 C
H29 0.6075 -0.0480 0.6544 0.045 Uiso calc R 1 H
C30 0.8009(2) -0.1072(2) 0.64402(18) 0.0428(6) Uani d . 1 C
H30 0.7804 -0.1940 0.6522 0.051 Uiso calc R 1 H
C31 0.9330(2) -0.0677(2) 0.62988(17) 0.0390(5) Uani d . 1 C
H31 1.0026 -0.1278 0.6287 0.047 Uiso calc R 1 H
C32 0.9653(2) 0.05828(19) 0.61738(15) 0.0318(5) Uani d . 1 C
H32 1.0565 0.0855 0.6059 0.038 Uiso calc R 1 H
C33 0.5408(3) 0.8115(2) 0.96567(19) 0.0521(6) Uani d . 1 C
C34 0.5069(3) 0.7537(3) 0.8874(2) 0.0684(8) Uani d . 1 C
H34A 0.4327 0.6909 0.9217 0.103 Uiso calc R 1 H
H34B 0.5863 0.7119 0.8572 0.103 Uiso calc R 1 H
H34C 0.4794 0.8203 0.8319 0.103 Uiso calc R 1 H
C35 0.6509(3) 0.9101(3) 0.9288(2) 0.0627(7) Uani d . 1 C
H35A 0.6180 0.9901 0.8902 0.094 Uiso calc R 1 H
H35B 0.7273 0.8823 0.8828 0.094 Uiso calc R 1 H
H35C 0.6800 0.9230 0.9891 0.094 Uiso calc R 1 H

loop_
_atom_site_aniso_label
_atom_site_aniso_U_11
_atom_site_aniso_U_22
_atom_site_aniso_U_33
_atom_site_aniso_U_12
_atom_site_aniso_U_13
_atom_site_aniso_U_23
Cl1 0.0716(4) 0.0510(4) 0.0461(3) 0.0038(3) -0.0242(3) -0.0279(3)
Cl2 0.0565(4) 0.0715(4) 0.0653(4) 0.0398(3) -0.0199(3) -0.0202(4)
O1 0.0290(7) 0.0347(8) 0.0218(7) 0.0019(6) 0.0012(5) -0.0026(6)
O2 0.0264(7) 0.0323(8) 0.0391(8) -0.0033(6) -0.0030(6) -0.0019(7)
O3 0.1071(18) 0.0924(16) 0.0493(12) -0.0405(14) 0.0105(12) -0.0071(11)
C1 0.0218(9) 0.0281(10) 0.0192(9) -0.0004(8) -0.0007(7) -0.0044(8)
C2 0.0217(9) 0.0250(9) 0.0227(9) -0.0006(8) -0.0030(7) -0.0067(8)
C3 0.0215(9) 0.0253(9) 0.0223(9) 0.0002(8) -0.0030(7) -0.0054(8)
C4 0.0221(9) 0.0285(10) 0.0226(9) -0.0001(8) -0.0037(7) -0.0066(8)
C5 0.0237(10) 0.0281(10) 0.0237(9) 0.0025(8) -0.0051(7) -0.0074(8)
C6 0.0244(10) 0.0398(11) 0.0368(11) -0.0010(9) -0.0069(8) -0.0177(9)
C7 0.0325(11) 0.0318(10) 0.0233(9) -0.0018(9) -0.0058(8) -0.0094(8)
C8 0.0312(11) 0.0277(10) 0.0194(9) 0.0007(8) -0.0052(8) -0.0071(8)
C9 0.0231(10) 0.0267(10) 0.0241(9) -0.0002(8) -0.0027(8) -0.0077(8)
C10 0.0263(10) 0.0272(10) 0.0270(10) 0.0007(8) -0.0069(8) -0.0089(8)
C11 0.0281(10) 0.0288(10) 0.0206(9) 0.0000(8) -0.0073(8) -0.0088(8)
C12 0.0241(10) 0.0302(10) 0.0209(9) -0.0011(8) -0.0034(7) -0.0066(8)
C13 0.0243(11) 0.0371(11) 0.0430(12) 0.0018(9) -0.0071(9) -0.0098(10)
C14 0.0315(12) 0.0440(13) 0.0557(14) 0.0100(10) -0.0122(10) -0.0095(11)
C15 0.0468(14) 0.0350(12) 0.0474(13) 0.0109(10) -0.0175(11) -0.0056(10)
C16 0.0379(12) 0.0294(10) 0.0286(10) -0.0006(9) -0.0093(9) -0.0036(9)
C17 0.0246(10) 0.0248(9) 0.0283(10) 0.0043(8) -0.0074(8) -0.0078(8)
C18 0.0322(11) 0.0301(10) 0.0320(10) -0.0029(9) -0.0043(8) -0.0084(9)
C19 0.0386(12) 0.0306(11) 0.0433(12) -0.0035(9) -0.0123(10) -0.0139(9)
C20 0.0438(13) 0.0330(11) 0.0343(11) 0.0054(10) -0.0161(10) -0.0150(9)
C21 0.0437(13) 0.0445(12) 0.0300(11) -0.0035(10) -0.0007(9) -0.0152(10)
C22 0.0334(11) 0.0389(11) 0.0338(11) -0.0070(9) -0.0023(9) -0.0156(9)
C23 0.0249(10) 0.0331(10) 0.0252(9) 0.0021(8) -0.0076(8) -0.0118(8)
C24 0.0262(10) 0.0346(11) 0.0349(11) 0.0026(9) -0.0066(8) -0.0122(9)
C25 0.0382(12) 0.0330(11) 0.0365(11) 0.0048(9) -0.0134(9) -0.0106(9)
C26 0.0365(12) 0.0490(13) 0.0407(12) 0.0193(10) -0.0175(10) -0.0231(11)
C27 0.0253(11) 0.0610(15) 0.0395(12) 0.0102(10) -0.0047(9) -0.0166(11)
C28 0.0274(11) 0.0430(12) 0.0327(11) 0.0025(9) -0.0029(9) -0.0102(9)
C29 0.0400(12) 0.0357(11) 0.0371(11) -0.0095(10) -0.0080(9) -0.0105(10)
C30 0.0596(16) 0.0266(11) 0.0442(13) -0.0021(11) -0.0140(11) -0.0107(10)
C31 0.0496(14) 0.0313(11) 0.0411(12) 0.0106(10) -0.0148(10) -0.0156(10)
C32 0.0316(11) 0.0362(11) 0.0309(10) 0.0048(9) -0.0091(9) -0.0134(9)
C33 0.0574(16) 0.0440(14) 0.0442(14) -0.0043(12) -0.0060(12) 0.0017(11)
C34 0.082(2) 0.0601(17) 0.0573(17) -0.0209(16) -0.0108(15) -0.0073(14)
C35 0.0646(18) 0.0681(18) 0.0518(15) -0.0135(15) -0.0104(13) -0.0109(14)

loop_
_atom_type_symbol
_atom_type_description
_atom_type_scat_dispersion_real
_atom_type_scat_dispersion_imag
_atom_type_scat_source
C C 0.0033 0.0016 'International Tables Vol C Tables 4.2.6.8 and 6.1.1.4'
H H 0.0000 0.0000 'International Tables Vol C Tables 4.2.6.8 and 6.1.1.4'
Cl Cl 0.1484 0.1585 'International Tables Vol C Tables 4.2.6.8 and 6.1.1.4'
O O 0.0106 0.0060 'International Tables Vol C Tables 4.2.6.8 and 6.1.1.4'

loop_
_geom_angle_atom_site_label_1
_geom_angle_atom_site_label_2
_geom_angle_atom_site_label_3
_geom_angle
_geom_angle_publ_flag
C1 O1 H1 109.5 ?
O1 C1 C8 108.60(15) y
O1 C1 C5 113.32(14) ?
C8 C1 C5 104.94(15) ?
O1 C1 C2 110.31(14) y
C8 C1 C2 115.84(15) ?
C5 C1 C2 103.78(14) y
C9 C2 C3 115.35(15) ?
C9 C2 C12 103.54(14) ?
C3 C2 C12 115.44(15) ?
C9 C2 C1 110.17(14) ?
C3 C2 C1 101.42(14) y
C12 C2 C1 111.10(14) ?
C17 C3 C4 117.06(15) y
C17 C3 C2 115.79(15) ?
C4 C3 C2 101.80(14) ?
C17 C3 H3 107.2 ?
C4 C3 H3 107.2 ?
C2 C3 H3 107.2 ?
C23 C4 C3 116.06(15) ?
C23 C4 C5 114.12(15) ?
C3 C4 C5 103.04(14) y
C23 C4 H4 107.7 ?
C3 C4 H4 107.7 ?
C5 C4 H4 107.7 ?
C6 C5 C4 115.13(15) y
C6 C5 C1 107.07(15) ?
C4 C5 C1 107.08(14) y
C6 C5 H5 109.1 ?
C4 C5 H5 109.1 ?
C1 C5 H5 109.1 ?
C7 C6 C5 104.96(15) ?
C7 C6 H6A 110.8 ?
C5 C6 H6A 110.8 ?
C7 C6 H6B 110.8 ?
C5 C6 H6B 110.8 ?
H6A C6 H6B 108.8 ?
C29 C7 C8 119.89(19) ?
C29 C7 C6 128.16(18) ?
C8 C7 C6 111.95(17) ?
C7 C8 C32 120.61(18) ?
C7 C8 C1 110.91(16) ?
C32 C8 C1 128.44(17) ?
O2 C9 C10 126.41(17) ?
O2 C9 C2 126.10(17) ?
C10 C9 C2 107.49(15) ?
C11 C10 C13 121.99(18) ?
C11 C10 C9 109.39(16) ?
C13 C10 C9 128.57(18) ?
C10 C11 C16 119.52(18) ?
C10 C11 C12 110.96(16) ?
C16 C11 C12 129.52(17) ?
C11 C12 C2 103.96(14) y
C11 C12 H12A 111.0 ?
C2 C12 H12A 111.0 ?
C11 C12 H12B 111.0 ?
C2 C12 H12B 111.0 ?
H12A C12 H12B 109.0 ?
C14 C13 C10 117.98(19) ?
C14 C13 H13 121.0 ?
C10 C13 H13 121.0 ?
C13 C14 C15 120.3(2) ?
C13 C14 H14 119.8 ?
C15 C14 H14 119.8 ?
C16 C15 C14 121.4(2) ?
C16 C15 H15 119.3 ?
C14 C15 H15 119.3 ?
C15 C16 C11 118.69(19) ?
C15 C16 H16 120.7 ?
C11 C16 H16 120.7 ?
C18 C17 C22 117.66(18) ?
C18 C17 C3 119.96(17) ?
C22 C17 C3 122.38(17) ?
C19 C18 C17 121.60(19) ?
C19 C18 H18 119.2 ?
C17 C18 H18 119.2 ?
C20 C19 C18 119.39(19) ?
C20 C19 H19 120.3 ?
C18 C19 H19 120.3 ?
C19 C20 C21 120.74(19) ?
C19 C20 Cl1 119.97(16) ?
C21 C20 Cl1 119.28(17) ?
C20 C21 C22 119.47(19) ?
C20 C21 H21 120.3 ?
C22 C21 H21 120.3 ?
C21 C22 C17 121.13(19) ?
C21 C22 H22 119.4 ?
C17 C22 H22 119.4 ?
C28 C23 C24 117.71(18) ?
C28 C23 C4 120.50(17) ?
C24 C23 C4 121.78(17) ?
C25 C24 C23 121.23(19) ?
C25 C24 H24 119.4 ?
C23 C24 H24 119.4 ?
C26 C25 C24 119.4(2) ?
C26 C25 H25 120.3 ?
C24 C25 H25 120.3 ?
C27 C26 C25 121.15(19) ?
C27 C26 Cl2 119.47(17) ?
C25 C26 Cl2 119.38(18) ?
C26 C27 C28 118.74(19) ?
C26 C27 H27 120.6 ?
C28 C27 H27 120.6 ?
C27 C28 C23 121.7(2) ?
C27 C28 H28 119.2 ?
C23 C28 H28 119.2 ?
C30 C29 C7 119.5(2) ?
C30 C29 H29 120.3 ?
C7 C29 H29 120.3 ?
C31 C30 C29 120.35(19) ?
C31 C30 H30 119.8 ?
C29 C30 H30 119.8 ?
C30 C31 C32 120.8(2) ?
C30 C31 H31 119.6 ?
C32 C31 H31 119.6 ?
C31 C32 C8 118.82(19) ?
C31 C32 H32 120.6 ?
C8 C32 H32 120.6 ?
O3 C33 C35 121.0(3) ?
O3 C33 C34 121.3(3) ?
C35 C33 C34 117.8(2) ?
C33 C34 H34A 109.5 ?
C33 C34 H34B 109.5 ?
H34A C34 H34B 109.5 ?
C33 C34 H34C 109.5 ?
H34A C34 H34C 109.5 ?
H34B C34 H34C 109.5 ?
C33 C35 H35A 109.5 ?
C33 C35 H35B 109.5 ?
H35A C35 H35B 109.5 ?
C33 C35 H35C 109.5 ?
H35A C35 H35C 109.5 ?
H35B C35 H35C 109.5 ?

loop_
_geom_bond_atom_site_label_1
_geom_bond_atom_site_label_2
_geom_bond_distance
_geom_bond_publ_flag
Cl1 C20 1.742(2) ?
Cl2 C26 1.744(2) ?
O1 C1 1.424(2) y
O1 H1 0.8400 ?
O2 C9 1.221(2) y
O3 C33 1.207(3) ?
C1 C8 1.513(3) ?
C1 C5 1.557(3) y
C1 C2 1.592(3) y
C2 C9 1.527(2) y
C2 C3 1.545(3) y
C2 C12 1.548(2) ?
C3 C17 1.514(3) ?
C3 C4 1.540(2) y
C3 H3 1.0000 ?
C4 C23 1.503(3) y
C4 C5 1.544(3) y
C4 H4 1.0000 ?
C5 C6 1.542(3) y
C5 H5 1.0000 ?
C6 C7 1.508(3) ?
C6 H6A 0.9900 ?
C6 H6B 0.9900 ?
C7 C29 1.388(3) ?
C7 C8 1.388(3) ?
C8 C32 1.391(3) ?
C9 C10 1.467(3) ?
C10 C11 1.389(3) ?
C10 C13 1.390(3) ?
C11 C16 1.393(3) ?
C11 C12 1.503(3) ?
C12 H12A 0.9900 ?
C12 H12B 0.9900 ?
C13 C14 1.387(3) ?
C13 H13 0.9500 ?
C14 C15 1.390(3) ?
C14 H14 0.9500 ?
C15 C16 1.383(3) ?
C15 H15 0.9500 ?
C16 H16 0.9500 ?
C17 C18 1.389(3) ?
C17 C22 1.393(3) ?
C18 C19 1.384(3) ?
C18 H18 0.9500 ?
C19 C20 1.374(3) ?
C19 H19 0.9500 ?
C20 C21 1.375(3) ?
C21 C22 1.389(3) ?
C21 H21 0.9500 ?
C22 H22 0.9500 ?
C23 C28 1.390(3) ?
C23 C24 1.397(3) ?
C24 C25 1.380(3) ?
C24 H24 0.9500 ?
C25 C26 1.379(3) ?
C25 H25 0.9500 ?
C26 C27 1.378(3) ?
C27 C28 1.389(3) ?
C27 H27 0.9500 ?
C28 H28 0.9500 ?
C29 C30 1.385(3) ?
C29 H29 0.9500 ?
C30 C31 1.380(3) ?
C30 H30 0.9500 ?
C31 C32 1.383(3) ?
C31 H31 0.9500 ?
C32 H32 0.9500 ?
C33 C35 1.483(4) ?
C33 C34 1.487(4) ?
C34 H34A 0.9800 ?
C34 H34B 0.9800 ?
C34 H34C 0.9800 ?
C35 H35A 0.9800 ?
C35 H35B 0.9800 ?
C35 H35C 0.9800 ?

loop_
_geom_hbond_atom_site_label_D
_geom_hbond_atom_site_label_H
_geom_hbond_atom_site_label_A
_geom_hbond_site_symmetry_A
_geom_hbond_distance_DH
_geom_hbond_distance_HA
_geom_hbond_distance_DA
_geom_hbond_angle_DHA
C4 H4 O3 2_667 1.00 2.51 3.495(3) 167
C3 H3 O1 2_766 1.00 2.50 3.445(2) 158
O1 H1 O2 2_766 0.84 1.99 2.8213(19) 168

loop_
_geom_torsion_atom_site_label_1
_geom_torsion_atom_site_label_2
_geom_torsion_atom_site_label_3
_geom_torsion_atom_site_label_4
_geom_torsion
_geom_torsion_publ_flag
O1 C1 C2 C9 -32.57(19) y
C8 C1 C2 C9 91.29(18) ?
C5 C1 C2 C9 -154.26(14) ?
O1 C1 C2 C3 90.07(16) ?
C8 C1 C2 C3 -146.06(15) ?
C5 C1 C2 C3 -31.62(16) y
O1 C1 C2 C12 -146.72(15) y
C8 C1 C2 C12 -22.9(2) ?
C5 C1 C2 C12 91.59(17) ?
C9 C2 C3 C17 -66.1(2) ?
C12 C2 C3 C17 54.7(2) ?
C1 C2 C3 C17 174.92(14) ?
C9 C2 C3 C4 165.82(14) ?
C12 C2 C3 C4 -73.37(18) ?
C1 C2 C3 C4 46.82(16) ?
C17 C3 C4 C23 63.2(2) ?
C2 C3 C4 C23 -169.53(15) ?
C17 C3 C4 C5 -171.36(15) ?
C2 C3 C4 C5 -44.07(16) y
C23 C4 C5 C6 -90.6(2) y
C3 C4 C5 C6 142.73(16) y
C23 C4 C5 C1 150.53(15) ?
C3 C4 C5 C1 23.83(18) y
O1 C1 C5 C6 121.29(17) ?
C8 C1 C5 C6 2.96(19) ?
C2 C1 C5 C6 -119.05(15) ?
O1 C1 C5 C4 -114.72(16) y
C8 C1 C5 C4 126.95(15) y
C2 C1 C5 C4 4.94(18) y
C4 C5 C6 C7 -122.99(17) y
C1 C5 C6 C7 -4.1(2) y
C5 C6 C7 C29 -175.56(19) ?
C5 C6 C7 C8 3.9(2) ?
C29 C7 C8 C32 -0.4(3) ?
C6 C7 C8 C32 -179.93(17) ?
C29 C7 C8 C1 177.40(17) ?
C6 C7 C8 C1 -2.1(2) ?
O1 C1 C8 C7 -122.07(16) ?
C5 C1 C8 C7 -0.60(19) ?
C2 C1 C8 C7 113.18(17) ?
O1 C1 C8 C32 55.5(2) y
C5 C1 C8 C32 176.99(18) ?
C2 C1 C8 C32 -69.2(2) ?
C3 C2 C9 O2 -34.0(3) ?
C12 C2 C9 O2 -161.11(18) ?
C1 C2 C9 O2 80.0(2) ?
C3 C2 C9 C10 146.32(15) ?
C12 C2 C9 C10 19.24(19) ?
C1 C2 C9 C10 -99.64(17) ?
O2 C9 C10 C11 170.59(18) ?
C2 C9 C10 C11 -9.8(2) ?
O2 C9 C10 C13 -11.9(3) ?
C2 C9 C10 C13 167.75(19) ?
C13 C10 C11 C16 -1.9(3) ?
C9 C10 C11 C16 175.77(17) ?
C13 C10 C11 C12 177.77(18) ?
C9 C10 C11 C12 -4.5(2) ?
C10 C11 C12 C2 16.5(2) ?
C16 C11 C12 C2 -163.82(19) ?
C9 C2 C12 C11 -21.07(18) ?
C3 C2 C12 C11 -148.09(15) ?
C1 C2 C12 C11 97.17(16) ?
C11 C10 C13 C14 1.3(3) ?
C9 C10 C13 C14 -175.9(2) ?
C10 C13 C14 C15 0.2(3) ?
C13 C14 C15 C16 -1.1(4) ?
C14 C15 C16 C11 0.4(3) ?
C10 C11 C16 C15 1.0(3) ?
C12 C11 C16 C15 -178.60(19) ?
C4 C3 C17 C18 -150.86(17) ?
C2 C3 C17 C18 89.0(2) ?
C4 C3 C17 C22 30.0(3) ?
C2 C3 C17 C22 -90.1(2) ?
C22 C17 C18 C19 1.3(3) ?
C3 C17 C18 C19 -177.94(18) ?
C17 C18 C19 C20 -0.2(3) ?
C18 C19 C20 C21 -0.8(3) ?
C18 C19 C20 Cl1 -179.70(16) ?
C19 C20 C21 C22 0.8(3) ?
Cl1 C20 C21 C22 179.70(17) ?
C20 C21 C22 C17 0.2(3) ?
C18 C17 C22 C21 -1.3(3) ?
C3 C17 C22 C21 177.92(19) ?
C3 C4 C23 C28 -137.13(18) ?
C5 C4 C23 C28 103.3(2) ?
C3 C4 C23 C24 44.1(2) ?
C5 C4 C23 C24 -75.5(2) ?
C28 C23 C24 C25 2.0(3) ?
C4 C23 C24 C25 -179.22(18) ?
C23 C24 C25 C26 -1.1(3) ?
C24 C25 C26 C27 -1.0(3) ?
C24 C25 C26 Cl2 178.31(16) ?
C25 C26 C27 C28 2.0(3) ?
Cl2 C26 C27 C28 -177.26(17) ?
C26 C27 C28 C23 -1.1(3) ?
C24 C23 C28 C27 -0.9(3) ?
C4 C23 C28 C27 -179.71(19) ?
C8 C7 C29 C30 1.8(3) ?
C6 C7 C29 C30 -178.8(2) ?
C7 C29 C30 C31 -1.5(3) ?
C29 C30 C31 C32 -0.2(3) ?
C30 C31 C32 C8 1.6(3) ?
C7 C8 C32 C31 -1.3(3) ?
C1 C8 C32 C31 -178.66(18) ?
